data_1535148
loop_
_publ_author_name
'Mazej, Z.'
'Arcon, I.'
'Benkic, P.'
'Tressaud, A.'
'Kodre, A.'

_publ_section_title
;
 Compressed octahedral coordination in chain compounds containing divalent
 copper: Structure and magnetic properties of CuFAsF6 and CsCuAlF6
;
_journal_name_full 'Chemistry - A European Journal'
_journal_page_first 5052
_journal_page_last 5058
_journal_volume 10
_journal_year 2004
_chemical_formula_sum 'As Cu F7'
_chemical_name_systematic 'Cu F (As F6)'
_space_group_IT_number 74
_symmetry_space_group_name_Hall '-I 2b 2'
_symmetry_space_group_name_H-M 'I m m a'
_cell_angle_alpha 90
_cell_angle_beta 90
_cell_angle_gamma 90
_cell_formula_units_Z 4
_cell_length_a 10.732
_cell_length_b 6.941
_cell_length_c 6.814
_cell_volume 507.580
_citation_journal_id_ASTM CEUJED
_cod_data_source_file Mazej_CEUJED_2004_1545.cif
_cod_data_source_block As1Cu1F7
_cod_original_cell_volume 507.5804
_cod_original_formula_sum 'As1 Cu1 F7'
_cod_database_code 1535148

loop_
_symmetry_equiv_pos_as_xyz
x,y,z
-x,-y+1/2,z
x,-y,-z
-x,y+1/2,-z
-x,-y,-z
x,y-1/2,-z
-x,y,z
x,-y-1/2,z
x+1/2,y+1/2,z+1/2
-x+1/2,-y+1,z+1/2
x+1/2,-y+1/2,-z+1/2
-x+1/2,y+1,-z+1/2
-x+1/2,-y+1/2,-z+1/2
x+1/2,y,-z+1/2
-x+1/2,y+1/2,z+1/2
x+1/2,-y,z+1/2

loop_
_atom_site_label
_atom_site_type_symbol
_atom_site_fract_x
_atom_site_fract_y
_atom_site_fract_z
_atom_site_occupancy
_atom_site_U_iso_or_equiv
F1 F-1 0.36288 0.0728 0.2837 1 0.0
As1 As+5 0.25 0.25 0.25 1 0.0
F2 F-1 0.22 0.25 0.4929 1 0.0
F3 F-1 0.5 0.25 0.5891 1 0.0
Cu1 Cu+2 0.5 0 0.5 1 0.0
